data_9001379
loop_
_publ_author_name
'Grice, J. D.'
'Dunn, P. J.'

_publ_section_title
;
 The crystal structure of cianciulliite, Mn(Mg,Mn)2Zn2(OH)10*2-4H2O
;
_journal_name_full 'American Mineralogist'
_journal_page_first 1711
_journal_page_last 1747
_journal_volume 76
_journal_year 1991
_chemical_formula_sum 'Mg2 Mn O14 Zn2'
_chemical_name_mineral Cianciulliite
_space_group_IT_number 12
_symmetry_space_group_name_Hall '-C 2y'
_symmetry_space_group_name_H-M 'C 1 2/m 1'
_cell_angle_alpha 90
_cell_angle_beta 101.23
_cell_angle_gamma 90
_cell_length_a 15.405
_cell_length_b 6.344
_cell_length_c 5.562
_cell_formula_units_Z 2
_cell_volume 533.163
_database_code_amcsd 0001413
_exptl_crystal_density_diffrn 2.855
_cod_original_formula_sum 'Mn Mg2 Zn2 O14'
_cod_database_code 9001379

loop_
_space_group_symop_operation_xyz
x,y,z
1/2+x,1/2+y,z
x,-y,z
1/2+x,1/2-y,z
-x,y,-z
1/2-x,1/2+y,-z
-x,-y,-z
1/2-x,1/2-y,-z

loop_
_atom_site_aniso_label
_atom_site_aniso_U_11
_atom_site_aniso_U_22
_atom_site_aniso_U_33
_atom_site_aniso_U_12
_atom_site_aniso_U_13
_atom_site_aniso_U_23
Mn 0.02090 0.00870 0.01020 0.00000 0.00430 0.00000
Mg 0.02100 0.00700 0.01000 0.00000 0.00530 0.00000
Zn 0.02000 0.01050 0.01120 0.00000 0.00340 0.00000
O1 0.02000 0.01800 0.01900 0.00000 0.00400 0.00000
O2 0.02400 0.01100 0.01000 0.00000 0.00700 0.00000
O3 0.02400 0.06400 0.01700 0.00000 0.00600 0.00000
O4 0.02000 0.01000 0.01300 -0.00300 0.00200 -0.00400
O5 0.03200 0.03300 0.01800 0.00100 0.00800 0.00300

loop_
_atom_site_label
_atom_site_fract_x
_atom_site_fract_y
_atom_site_fract_z
Mn 0.00000 0.00000 0.00000
Mg 0.00000 0.25360 0.50000
Zn 0.61870 0.00000 0.07050
O1 0.06710 0.00000 0.37100
O2 0.57770 0.00000 0.38500
O3 0.74850 0.00000 0.16600
O4 0.41750 0.25380 0.12820
O5 0.24790 0.06400 0.31500

loop_
_cod_related_entry_id
_cod_related_entry_database
_cod_related_entry_code
1 AMCSD 0001413
